data_4346484
loop_
_publ_author_name
'M\"akel\"a, Toni'
'Kalenius, Elina'
'Rissanen, Kari'

_publ_section_title
;
 Cooperatively enhanced ion pair binding with a hybrid receptor.
;
_journal_issue 18
_journal_name_full 'Inorganic chemistry'
_journal_page_first 9154
_journal_page_last 9165
_journal_paper_doi 10.1021/acs.inorgchem.5b01577
_journal_volume 54
_journal_year 2015
_chemical_formula_moiety 'C16 H26 N2 O6'
_chemical_formula_sum 'C16 H26 N2 O6'
_chemical_formula_weight 342.38
_space_group_crystal_system monoclinic
_space_group_IT_number 14
_space_group_name_Hall '-P 2ybc'
_space_group_name_H-M_alt 'P 1 21/c 1'
_atom_sites_solution_hydrogens mixed
_atom_sites_solution_primary direct
_audit_creation_date 2015-01-22
_audit_creation_method
;
Olex2 1.2
(compiled 2014.06.27 svn.r2953 for OlexSys, GUI svn.r4855)
;
_cell_angle_alpha 90
_cell_angle_beta 91.045(3)
_cell_angle_gamma 90
_cell_formula_units_Z 8
_cell_length_a 8.5947(2)
_cell_length_b 27.2589(18)
_cell_length_c 14.4105(5)
_cell_measurement_reflns_used 5164
_cell_measurement_temperature 123.00(10)
_cell_measurement_theta_max 74.7808
_cell_measurement_theta_min 3.2399
_cell_volume 3375.6(3)
_computing_cell_refinement
;
CrysAlisPro, Agilent Technologies,
Version 1.171.35.21 (release 20-01-2012 CrysAlis171 .NET)
(compiled Jan 23 2012,18:06:46)
;
_computing_data_collection
;
CrysAlisPro, Agilent Technologies,
Version 1.171.35.21 (release 20-01-2012 CrysAlis171 .NET)
(compiled Jan 23 2012,18:06:46)
;
_computing_data_reduction
;
CrysAlisPro, Agilent Technologies,
Version 1.171.35.21 (release 20-01-2012 CrysAlis171 .NET)
(compiled Jan 23 2012,18:06:46)
;
_computing_molecular_graphics 'Olex2 (Dolomanov et al., 2009)'
_computing_publication_material 'Olex2 (Dolomanov et al., 2009)'
_computing_structure_refinement 'ShelXL (Sheldrick, 2008)'
_computing_structure_solution 'XS (Sheldrick, 2008)'
_diffrn_ambient_temperature 123.00(10)
_diffrn_detector_area_resol_mean 10.3953
_diffrn_measured_fraction_theta_full 0.968
_diffrn_measured_fraction_theta_max 0.968
_diffrn_measurement_details
;
#__ type_ start__ end____ width___ exp.time_
  1 omega -116.00   -9.00   0.5000    1.0000
omega____ theta____ kappa____ phi______ frames
    -      -38.5000  -19.0000  120.0000 214

#__ type_ start__ end____ width___ exp.time_
  2 omega   31.00  102.00   0.5000    1.0000
omega____ theta____ kappa____ phi______ frames
    -       43.9437 -134.0000   36.0000 142

#__ type_ start__ end____ width___ exp.time_
  3 omega   81.00  175.00   0.5000    4.0000
omega____ theta____ kappa____ phi______ frames
    -      106.8677   61.0000    0.0000 188

#__ type_ start__ end____ width___ exp.time_
  4 omega   48.00  122.00   0.5000    4.0000
omega____ theta____ kappa____ phi______ frames
    -      106.8677 -125.0000  -90.0000 148

#__ type_ start__ end____ width___ exp.time_
  5 omega   81.00  159.00   0.5000    4.0000
omega____ theta____ kappa____ phi______ frames
    -      106.8677   61.0000  -60.0000 156

#__ type_ start__ end____ width___ exp.time_
  6 omega   56.00  137.00   0.5000    4.0000
omega____ theta____ kappa____ phi______ frames
    -      106.8677  -77.0000 -120.0000 162
;
_diffrn_measurement_device_type 'SuperNova, Dual, Cu at zero, Atlas'
_diffrn_measurement_method '\w scans'
_diffrn_orient_matrix_UB_11 0.1681019000
_diffrn_orient_matrix_UB_12 0.0195774000
_diffrn_orient_matrix_UB_13 -0.0037598000
_diffrn_orient_matrix_UB_21 0.0618326000
_diffrn_orient_matrix_UB_22 -0.0529214000
_diffrn_orient_matrix_UB_23 -0.0020734000
_diffrn_orient_matrix_UB_31 -0.0106688000
_diffrn_orient_matrix_UB_32 0.0005840000
_diffrn_orient_matrix_UB_33 -0.1069135000
_diffrn_radiation_monochromator mirror
_diffrn_radiation_type CuK\a
_diffrn_radiation_wavelength 1.54184
_diffrn_reflns_av_R_equivalents 0.0349
_diffrn_reflns_av_unetI/netI 0.0396
_diffrn_reflns_Laue_measured_fraction_full 0.946
_diffrn_reflns_Laue_measured_fraction_max 0.968
_diffrn_reflns_limit_h_max 7
_diffrn_reflns_limit_h_min -10
_diffrn_reflns_limit_k_max 26
_diffrn_reflns_limit_k_min -32
_diffrn_reflns_limit_l_max 13
_diffrn_reflns_limit_l_min -17
_diffrn_reflns_number 10336
_diffrn_reflns_point_group_measured_fraction_full 0.946
_diffrn_reflns_point_group_measured_fraction_max 0.968
_diffrn_reflns_theta_full 67.684
_diffrn_reflns_theta_max 66.739
_diffrn_reflns_theta_min 3.243
_diffrn_source 'SuperNova (Cu) X-ray Source'
_exptl_absorpt_coefficient_mu 0.859
_exptl_absorpt_correction_T_max 1.00000
_exptl_absorpt_correction_T_min 0.83643
_exptl_absorpt_correction_type multi-scan
_exptl_absorpt_process_details
;
CrysAlisPro, Agilent Technologies,
Version 1.171.35.21 (release 20-01-2012 CrysAlis171 .NET)
(compiled Jan 23 2012,18:06:46)
Empirical absorption correction using spherical harmonics,
 implemented in SCALE3 ABSPACK scaling algorithm.
;
_exptl_crystal_colour 'clear light violet'
_exptl_crystal_colour_lustre clear
_exptl_crystal_colour_modifier light
_exptl_crystal_colour_primary violet
_exptl_crystal_density_diffrn 1.347
_exptl_crystal_description block
_exptl_crystal_F_000 1472
_exptl_crystal_recrystallization_method 'Diffusion of Et2O to CDCl3'
_exptl_crystal_size_max 0.2
_exptl_crystal_size_mid 0.2
_exptl_crystal_size_min 0.1
_refine_diff_density_max 0.191
_refine_diff_density_min -0.305
_refine_diff_density_rms 0.059
_refine_ls_extinction_method none
_refine_ls_goodness_of_fit_ref 1.055
_refine_ls_hydrogen_treatment mixed
_refine_ls_matrix_type full
_refine_ls_number_parameters 465
_refine_ls_number_reflns 5784
_refine_ls_number_restraints 0
_refine_ls_restrained_S_all 1.055
_refine_ls_R_factor_all 0.0441
_refine_ls_R_factor_gt 0.0392
_refine_ls_shift/su_max 0.001
_refine_ls_shift/su_mean 0.000
_refine_ls_structure_factor_coef Fsqd
_refine_ls_weighting_details 'w=1/[\s^2^(Fo^2^)+(0.0566P)^2^+0.5333P] where P=(Fo^2^+2Fc^2^)/3'
_refine_ls_weighting_scheme calc
_refine_ls_wR_factor_gt 0.0992
_refine_ls_wR_factor_ref 0.1043
_reflns_Friedel_coverage 0.000
_reflns_number_gt 5128
_reflns_number_total 5784
_reflns_threshold_expression 'I > 2\s(I)'
_cod_data_source_file ic5b01577_si_003.cif
_cod_data_source_block 3
_cod_depositor_comments
;

2020-04-07
Z value and formula fixed to values more according to usual
chemical conventions.                 miguel
;
_cod_original_formula_sum 'C32 H52 N4 O12'
_cod_original_formula_weight 684.77
_cod_original_formula_moiety '2(C16 H26 N2 O6)'
_cod_original_formula_units_Z 4
_cod_original_cell_volume 3375.5(3)
_cod_database_code 4346484
_shelxl_version_number 2013-4
_chemical_oxdiff_formula 'c16 h26 n2 o6'
_shelx_space_group_comment
;
The symmetry employed for this shelxl refinement is uniquely defined
by the following loop, which should always be used as a source of
symmetry information in preference to the above space-group names.
They are only intended as comments.
;
_reflns_odcompleteness_completeness 96.60
_reflns_odcompleteness_iscentric 1
_reflns_odcompleteness_theta 66.97
_olex2_refinement_description
;
1. Fixed Uiso
 At 1.2 times of:
  All C(H) groups, All C(H,H) groups
2.a Secondary CH2 refined with riding coordinates:
 C7A(H7AA,H7AB), C8A(H8AA,H8AB), C9A(H9AA,H9AB), C10A(H10A,H10B), C11A(H11A,
 H11B), C12A(H12A,H12B), C13A(H13A,H13B), C14A(H14A,H14B), C15A(H15A,H15B),
 C16A(H16A,H16B), C7B(H7BA,H7BB), C8B(H8BA,H8BB), C9B(H9BA,H9BB), C10B(H10C,
 H10D), C11B(H11C,H11D), C12B(H12C,H12D), C13B(H13C,H13D), C14B(H14C,H14D),
 C15B(H15C,H15D), C16B(H16C,H16D)
2.b Aromatic/amide H refined with riding coordinates:
 C3A(H3A), C6A(H6A), C3B(H3B), C6B(H6B)
;
_olex2_submission_special_instructions 'No special instructions were received'

loop_
_space_group_symop_operation_xyz
'x, y, z'
'-x, y+1/2, -z+1/2'
'-x, -y, -z'
'x, -y-1/2, z-1/2'

loop_
_atom_site_label
_atom_site_type_symbol
_atom_site_fract_x
_atom_site_fract_y
_atom_site_fract_z
_atom_site_U_iso_or_equiv
_atom_site_adp_type
_atom_site_occupancy
_atom_site_site_symmetry_order
_atom_site_calc_flag
_atom_site_refinement_flags_posn
O1A O 0.11561(10) 0.70825(4) 0.80456(6) 0.0178(2) Uani 1 1 d .
O2A O -0.07834(11) 0.63603(4) 0.88057(7) 0.0232(2) Uani 1 1 d .
O3A O -0.17859(13) 0.53187(4) 0.73500(8) 0.0341(3) Uani 1 1 d .
O4A O 0.11036(11) 0.52772(4) 0.61114(7) 0.0235(2) Uani 1 1 d .
O5A O 0.38000(11) 0.58763(4) 0.65262(7) 0.0234(2) Uani 1 1 d .
O6A O 0.35154(10) 0.69191(4) 0.68857(7) 0.0207(2) Uani 1 1 d .
N1A N 0.31806(15) 0.87149(5) 0.87521(9) 0.0239(3) Uani 1 1 d .
N2A N 0.57743(15) 0.85131(5) 0.76666(9) 0.0235(3) Uani 1 1 d .
C1A C 0.22417(14) 0.74507(5) 0.79660(9) 0.0160(3) Uani 1 1 d .
C2A C 0.34972(15) 0.73556(5) 0.73809(9) 0.0178(3) Uani 1 1 d .
C3A C 0.46325(15) 0.77139(6) 0.72770(9) 0.0194(3) Uani 1 1 d .
H3A H 0.5466 0.7651 0.6892 0.023 Uiso 1 1 calc R
C4A C 0.45603(15) 0.81626(6) 0.77299(9) 0.0195(3) Uani 1 1 d .
C5A C 0.33056(16) 0.82574(5) 0.83124(9) 0.0188(3) Uani 1 1 d .
C6A C 0.21631(15) 0.78974(5) 0.84233(9) 0.0179(3) Uani 1 1 d .
H6A H 0.1334 0.7959 0.8812 0.022 Uiso 1 1 calc R
C7A C -0.02430(15) 0.72077(5) 0.85244(9) 0.0197(3) Uani 1 1 d .
H7AA H -0.0675 0.7511 0.8280 0.024 Uiso 1 1 calc R
H7AB H -0.0021 0.7251 0.9182 0.024 Uiso 1 1 calc R
C8A C -0.13741(15) 0.67937(6) 0.83756(10) 0.0215(3) Uani 1 1 d .
H8AA H -0.2369 0.6879 0.8639 0.026 Uiso 1 1 calc R
H8AB H -0.1532 0.6737 0.7716 0.026 Uiso 1 1 calc R
C9A C -0.15765(17) 0.59334(6) 0.84949(10) 0.0254(3) Uani 1 1 d .
H9AA H -0.2681 0.6003 0.8436 0.031 Uiso 1 1 calc R
H9AB H -0.1439 0.5675 0.8951 0.031 Uiso 1 1 calc R
C10A C -0.09775(17) 0.57595(6) 0.75654(11) 0.0267(3) Uani 1 1 d .
H10A H -0.1178 0.6005 0.7090 0.032 Uiso 1 1 calc R
H10B H 0.0134 0.5700 0.7606 0.032 Uiso 1 1 calc R
C11A C -0.15926(18) 0.51392(6) 0.64327(11) 0.0292(3) Uani 1 1 d .
H11A H -0.1732 0.5409 0.6001 0.035 Uiso 1 1 calc R
H11B H -0.2402 0.4900 0.6299 0.035 Uiso 1 1 calc R
C12A C -0.00306(17) 0.49046(6) 0.62685(10) 0.0248(3) Uani 1 1 d .
H12A H 0.0278 0.4710 0.6804 0.030 Uiso 1 1 calc R
H12B H -0.0102 0.4689 0.5734 0.030 Uiso 1 1 calc R
C13A C 0.26505(17) 0.50913(6) 0.62003(11) 0.0249(3) Uani 1 1 d .
H13A H 0.2758 0.4800 0.5819 0.030 Uiso 1 1 calc R
H13B H 0.2867 0.5001 0.6841 0.030 Uiso 1 1 calc R
C14A C 0.37833(16) 0.54759(6) 0.58993(10) 0.0245(3) Uani 1 1 d .
H14A H 0.4817 0.5334 0.5871 0.029 Uiso 1 1 calc R
H14B H 0.3494 0.5591 0.5283 0.029 Uiso 1 1 calc R
C15A C 0.49073(16) 0.62356(6) 0.62676(10) 0.0230(3) Uani 1 1 d .
H15A H 0.4638 0.6362 0.5656 0.028 Uiso 1 1 calc R
H15B H 0.5929 0.6086 0.6238 0.028 Uiso 1 1 calc R
C16A C 0.49548(15) 0.66500(6) 0.69496(10) 0.0209(3) Uani 1 1 d .
H16A H 0.5102 0.6522 0.7573 0.025 Uiso 1 1 calc R
H16B H 0.5820 0.6866 0.6816 0.025 Uiso 1 1 calc R
H1AA H 0.414(2) 0.8846(7) 0.8888(13) 0.029(5) Uiso 1 1 d .
H1AB H 0.257(2) 0.8713(8) 0.9243(15) 0.038(5) Uiso 1 1 d .
H2AA H 0.646(3) 0.8411(9) 0.7267(16) 0.047(6) Uiso 1 1 d .
H2AB H 0.545(2) 0.8824(9) 0.7531(14) 0.039(5) Uiso 1 1 d .
O1B O 0.37095(10) 0.28445(4) 0.97259(6) 0.0179(2) Uani 1 1 d .
O2B O 0.56525(11) 0.35451(4) 1.07495(7) 0.0219(2) Uani 1 1 d .
O3B O 0.62915(11) 0.44271(4) 0.97761(7) 0.0244(2) Uani 1 1 d .
O4B O 0.39351(11) 0.45861(4) 0.82605(7) 0.0253(2) Uani 1 1 d .
O5B O 0.14349(11) 0.39628(4) 0.80375(7) 0.0222(2) Uani 1 1 d .
O6B O 0.13059(10) 0.29364(4) 0.84997(6) 0.0196(2) Uani 1 1 d .
N1B N 0.17931(15) 0.12367(5) 1.06516(9) 0.0238(3) Uani 1 1 d .
N2B N -0.08738(14) 0.13827(5) 0.95085(9) 0.0228(3) Uani 1 1 d .
C1B C 0.26546(14) 0.24665(5) 0.96807(9) 0.0165(3) Uani 1 1 d .
C2B C 0.13795(15) 0.25283(5) 0.90723(9) 0.0170(3) Uani 1 1 d .
C3B C 0.02396(15) 0.21670(6) 0.90211(9) 0.0190(3) Uani 1 1 d .
H3B H -0.0615 0.2213 0.8626 0.023 Uiso 1 1 calc R
C4B C 0.03361(15) 0.17386(5) 0.95420(9) 0.0188(3) Uani 1 1 d .
C5B C 0.16278(15) 0.16731(5) 1.01423(9) 0.0188(3) Uani 1 1 d .
C6B C 0.27742(15) 0.20370(5) 1.01978(9) 0.0179(3) Uani 1 1 d .
H6B H 0.3634 0.1991 1.0589 0.021 Uiso 1 1 calc R
C7B C 0.51720(15) 0.27363(5) 1.01760(9) 0.0190(3) Uani 1 1 d .
H7BA H 0.5668 0.2462 0.9871 0.023 Uiso 1 1 calc R
H7BB H 0.5009 0.2649 1.0819 0.023 Uiso 1 1 calc R
C8B C 0.61912(15) 0.31841(5) 1.01237(9) 0.0197(3) Uani 1 1 d .
H8BA H 0.7258 0.3097 1.0282 0.024 Uiso 1 1 calc R
H8BB H 0.6166 0.3313 0.9497 0.024 Uiso 1 1 calc R
C9B C 0.68412(16) 0.38842(6) 1.10309(10) 0.0233(3) Uani 1 1 d .
H9BA H 0.7673 0.3706 1.1345 0.028 Uiso 1 1 calc R
H9BB H 0.6412 0.4114 1.1472 0.028 Uiso 1 1 calc R
C10B C 0.75097(16) 0.41673(6) 1.02348(10) 0.0236(3) Uani 1 1 d .
H10C H 0.8293 0.4395 1.0464 0.028 Uiso 1 1 calc R
H10D H 0.7999 0.3944 0.9805 0.028 Uiso 1 1 calc R
C11B C 0.66360(16) 0.45705(6) 0.88575(11) 0.0257(3) Uani 1 1 d .
H11C H 0.6791 0.4283 0.8475 0.031 Uiso 1 1 calc R
H11D H 0.7583 0.4764 0.8856 0.031 Uiso 1 1 calc R
C12B C 0.52948(16) 0.48689(6) 0.84763(10) 0.0242(3) Uani 1 1 d .
H12C H 0.5029 0.5118 0.8927 0.029 Uiso 1 1 calc R
H12D H 0.5624 0.5035 0.7918 0.029 Uiso 1 1 calc R
C13B C 0.31083(16) 0.44184(6) 0.90503(10) 0.0239(3) Uani 1 1 d .
H13C H 0.3142 0.4666 0.9534 0.029 Uiso 1 1 calc R
H13D H 0.3585 0.4121 0.9293 0.029 Uiso 1 1 calc R
C14B C 0.14494(16) 0.43185(6) 0.87597(10) 0.0248(3) Uani 1 1 d .
H14C H 0.0872 0.4197 0.9284 0.030 Uiso 1 1 calc R
H14D H 0.0960 0.4619 0.8542 0.030 Uiso 1 1 calc R
C15B C 0.00663(15) 0.36703(5) 0.79910(10) 0.0207(3) Uani 1 1 d .
H15C H -0.0029 0.3527 0.7376 0.025 Uiso 1 1 calc R
H15D H -0.0832 0.3879 0.8081 0.025 Uiso 1 1 calc R
C16B C 0.00536(15) 0.32652(5) 0.87006(10) 0.0207(3) Uani 1 1 d .
H16C H 0.0190 0.3400 0.9320 0.025 Uiso 1 1 calc R
H16D H -0.0932 0.3092 0.8671 0.025 Uiso 1 1 calc R
H1BA H 0.085(2) 0.1113(8) 1.0846(13) 0.036(5) Uiso 1 1 d .
H1BB H 0.242(2) 0.1266(8) 1.1164(14) 0.031(5) Uiso 1 1 d .
H2BA H -0.159(2) 0.1464(8) 0.9037(14) 0.033(5) Uiso 1 1 d .
H2BB H -0.048(2) 0.1082(8) 0.9402(13) 0.032(5) Uiso 1 1 d .

loop_
_atom_site_aniso_label
_atom_site_aniso_U_11
_atom_site_aniso_U_22
_atom_site_aniso_U_33
_atom_site_aniso_U_23
_atom_site_aniso_U_13
_atom_site_aniso_U_12
O1A 0.0144(4) 0.0193(5) 0.0198(4) -0.0023(4) 0.0026(3) -0.0006(4)
O2A 0.0233(5) 0.0229(6) 0.0232(5) -0.0002(4) -0.0010(4) -0.0039(4)
O3A 0.0394(6) 0.0292(6) 0.0342(6) -0.0101(5) 0.0149(5) -0.0148(5)
O4A 0.0222(5) 0.0183(5) 0.0300(5) 0.0026(4) 0.0003(4) 0.0006(4)
O5A 0.0232(5) 0.0227(5) 0.0244(5) -0.0038(4) 0.0026(4) -0.0016(4)
O6A 0.0148(4) 0.0245(5) 0.0228(5) -0.0069(4) -0.0005(4) 0.0014(4)
N1A 0.0248(6) 0.0207(7) 0.0262(6) -0.0031(5) 0.0021(5) -0.0028(5)
N2A 0.0222(6) 0.0243(7) 0.0242(6) 0.0038(5) 0.0008(5) -0.0068(5)
C1A 0.0145(6) 0.0189(7) 0.0145(6) 0.0027(5) -0.0016(5) -0.0015(5)
C2A 0.0176(6) 0.0209(7) 0.0148(6) -0.0001(5) -0.0014(5) 0.0010(5)
C3A 0.0164(6) 0.0262(8) 0.0158(6) 0.0025(6) 0.0016(5) -0.0012(5)
C4A 0.0183(6) 0.0227(7) 0.0174(6) 0.0037(5) -0.0016(5) -0.0028(5)
C5A 0.0205(6) 0.0188(7) 0.0170(6) 0.0009(5) -0.0027(5) 0.0001(5)
C6A 0.0159(6) 0.0218(7) 0.0161(6) 0.0020(5) 0.0000(5) 0.0006(5)
C7A 0.0150(6) 0.0238(7) 0.0203(6) -0.0029(6) 0.0037(5) 0.0016(5)
C8A 0.0161(6) 0.0249(8) 0.0235(7) -0.0017(6) 0.0014(5) -0.0008(5)
C9A 0.0264(7) 0.0242(8) 0.0257(7) -0.0015(6) 0.0032(6) -0.0067(6)
C10A 0.0271(7) 0.0252(8) 0.0279(7) -0.0055(6) 0.0047(6) -0.0080(6)
C11A 0.0265(7) 0.0295(9) 0.0318(8) -0.0085(7) 0.0015(6) -0.0064(6)
C12A 0.0295(7) 0.0193(7) 0.0254(7) -0.0013(6) 0.0005(6) -0.0045(6)
C13A 0.0254(7) 0.0209(7) 0.0282(7) 0.0009(6) -0.0040(6) 0.0044(6)
C14A 0.0234(7) 0.0226(8) 0.0276(7) -0.0044(6) 0.0004(6) 0.0035(6)
C15A 0.0174(6) 0.0243(8) 0.0274(7) -0.0014(6) 0.0033(5) 0.0002(5)
C16A 0.0145(6) 0.0243(8) 0.0238(7) -0.0004(6) 0.0000(5) 0.0014(5)
O1B 0.0153(4) 0.0186(5) 0.0198(4) 0.0016(4) -0.0014(3) -0.0023(4)
O2B 0.0196(5) 0.0216(5) 0.0246(5) -0.0029(4) 0.0013(4) -0.0027(4)
O3B 0.0211(5) 0.0265(6) 0.0257(5) 0.0052(4) 0.0010(4) 0.0048(4)
O4B 0.0232(5) 0.0310(6) 0.0217(5) 0.0037(4) -0.0002(4) -0.0073(4)
O5B 0.0193(4) 0.0231(5) 0.0243(5) -0.0030(4) 0.0038(4) -0.0024(4)
O6B 0.0175(4) 0.0217(5) 0.0197(5) 0.0044(4) 0.0022(4) 0.0026(4)
N1B 0.0258(6) 0.0197(6) 0.0258(6) 0.0031(5) -0.0005(5) -0.0020(5)
N2B 0.0208(6) 0.0232(7) 0.0245(6) -0.0034(5) 0.0016(5) -0.0053(5)
C1B 0.0154(6) 0.0184(7) 0.0157(6) -0.0028(5) 0.0032(5) -0.0019(5)
C2B 0.0175(6) 0.0194(7) 0.0141(6) 0.0003(5) 0.0025(5) 0.0016(5)
C3B 0.0164(6) 0.0251(8) 0.0154(6) -0.0025(5) -0.0009(5) 0.0002(5)
C4B 0.0184(6) 0.0207(7) 0.0175(6) -0.0049(5) 0.0037(5) -0.0026(5)
C5B 0.0207(6) 0.0179(7) 0.0179(6) -0.0026(5) 0.0041(5) 0.0015(5)
C6B 0.0163(6) 0.0208(7) 0.0165(6) -0.0006(5) 0.0002(5) 0.0012(5)
C7B 0.0160(6) 0.0214(7) 0.0195(6) 0.0003(5) -0.0020(5) -0.0007(5)
C8B 0.0173(6) 0.0226(7) 0.0192(6) -0.0002(6) -0.0004(5) -0.0015(5)
C9B 0.0228(7) 0.0199(7) 0.0270(7) 0.0000(6) -0.0066(5) -0.0017(6)
C10B 0.0182(6) 0.0195(7) 0.0331(8) 0.0023(6) -0.0019(6) -0.0007(5)
C11B 0.0220(7) 0.0276(8) 0.0276(7) 0.0041(6) 0.0039(6) -0.0016(6)
C12B 0.0216(7) 0.0245(8) 0.0265(7) 0.0056(6) 0.0009(6) -0.0052(6)
C13B 0.0243(7) 0.0267(8) 0.0208(7) 0.0009(6) 0.0028(5) -0.0040(6)
C14B 0.0224(7) 0.0267(8) 0.0254(7) -0.0048(6) 0.0040(5) 0.0001(6)
C15B 0.0154(6) 0.0219(7) 0.0247(7) 0.0007(6) -0.0015(5) -0.0008(5)
C16B 0.0168(6) 0.0222(7) 0.0233(7) 0.0008(6) 0.0028(5) 0.0017(5)

loop_
_atom_type_symbol
_atom_type_description
_atom_type_scat_dispersion_real
_atom_type_scat_dispersion_imag
_atom_type_scat_source
C C 0.0181 0.0091 'International Tables Vol C Tables 4.2.6.8 and 6.1.1.4'
H H 0.0000 0.0000 'International Tables Vol C Tables 4.2.6.8 and 6.1.1.4'
N N 0.0311 0.0180 'International Tables Vol C Tables 4.2.6.8 and 6.1.1.4'
O O 0.0492 0.0322 'International Tables Vol C Tables 4.2.6.8 and 6.1.1.4'

loop_
_geom_angle_atom_site_label_1
_geom_angle_atom_site_label_2
_geom_angle_atom_site_label_3
_geom_angle
C1A O1A C7A 116.16(11)
C9A O2A C8A 112.23(11)
C10A O3A C11A 115.44(12)
C13A O4A C12A 111.76(11)
C14A O5A C15A 111.29(11)
C2A O6A C16A 114.95(10)
O1A C1A C2A 116.40(12)
O1A C1A C6A 124.16(11)
C6A C1A C2A 119.44(12)
O6A C2A C1A 118.85(12)
O6A C2A C3A 122.16(12)
C3A C2A C1A 118.88(13)
C4A C3A C2A 122.05(12)
C3A C4A N2A 121.59(13)
C3A C4A C5A 119.02(13)
C5A C4A N2A 119.25(13)
C4A C5A N1A 119.99(13)
C6A C5A N1A 120.78(12)
C6A C5A C4A 119.20(13)
C1A C6A C5A 121.40(12)
O1A C7A C8A 107.33(11)
O2A C8A C7A 109.67(11)
O2A C9A C10A 111.47(12)
O3A C10A C9A 106.53(12)
O3A C11A C12A 114.26(13)
O4A C12A C11A 109.57(13)
O4A C13A C14A 109.54(12)
O5A C14A C13A 110.67(12)
O5A C15A C16A 111.01(11)
O6A C16A C15A 109.23(11)
C1B O1B C7B 116.07(11)
C8B O2B C9B 112.88(10)
C11B O3B C10B 114.10(11)
C13B O4B C12B 114.59(11)
C15B O5B C14B 114.40(10)
C2B O6B C16B 114.07(10)
O1B C1B C2B 116.60(12)
O1B C1B C6B 124.34(11)
C6B C1B C2B 119.06(12)
O6B C2B C1B 119.72(12)
O6B C2B C3B 120.84(11)
C3B C2B C1B 119.38(13)
C4B C3B C2B 122.11(12)
C3B C4B N2B 121.23(12)
C3B C4B C5B 118.53(13)
C5B C4B N2B 120.17(13)
N1B C5B C4B 120.04(13)
C6B C5B N1B 120.43(12)
C6B C5B C4B 119.48(13)
C1B C6B C5B 121.41(12)
O1B C7B C8B 108.45(11)
O2B C8B C7B 109.51(11)
O2B C9B C10B 113.30(11)
O3B C10B C9B 108.82(11)
O3B C11B C12B 108.55(11)
O4B C12B C11B 113.89(13)
O4B C13B C14B 108.62(11)
O5B C14B C13B 108.84(11)
O5B C15B C16B 113.31(11)
O6B C16B C15B 107.85(11)

loop_
_geom_bond_atom_site_label_1
_geom_bond_atom_site_label_2
_geom_bond_distance
O1A C1A 1.3766(17)
O1A C7A 1.4382(15)
O2A C8A 1.4237(18)
O2A C9A 1.4171(18)
O3A C10A 1.4194(19)
O3A C11A 1.4221(19)
O4A C12A 1.4287(18)
O4A C13A 1.4265(17)
O5A C14A 1.4166(18)
O5A C15A 1.4202(18)
O6A C2A 1.3877(17)
O6A C16A 1.4398(16)
N1A C5A 1.4039(19)
N2A C4A 1.4189(19)
C1A C2A 1.4055(19)
C1A C6A 1.387(2)
C2A C3A 1.391(2)
C3A C4A 1.388(2)
C4A C5A 1.403(2)
C5A C6A 1.400(2)
C7A C8A 1.5022(19)
C9A C10A 1.520(2)
C11A C12A 1.509(2)
C13A C14A 1.500(2)
C15A C16A 1.497(2)
O1B C1B 1.3732(16)
O1B C7B 1.4345(16)
O2B C8B 1.4182(17)
O2B C9B 1.4309(17)
O3B C10B 1.4175(17)
O3B C11B 1.4166(18)
O4B C12B 1.4295(17)
O4B C13B 1.4278(17)
O5B C14B 1.4224(18)
O5B C15B 1.4216(17)
O6B C2B 1.3860(17)
O6B C16B 1.4341(16)
N1B C5B 1.4036(19)
N2B C4B 1.4224(18)
C1B C2B 1.4010(19)
C1B C6B 1.391(2)
C2B C3B 1.390(2)
C3B C4B 1.390(2)
C4B C5B 1.406(2)
C5B C6B 1.399(2)
C7B C8B 1.5052(19)
C9B C10B 1.505(2)
C11B C12B 1.506(2)
C13B C14B 1.503(2)
C15B C16B 1.505(2)

loop_
_geom_torsion_atom_site_label_1
_geom_torsion_atom_site_label_2
_geom_torsion_atom_site_label_3
_geom_torsion_atom_site_label_4
_geom_torsion
O1A C1A C2A O6A 3.89(17)
O1A C1A C2A C3A -179.75(11)
O1A C1A C6A C5A -179.95(12)
O1A C7A C8A O2A 64.79(14)
O2A C9A C10A O3A 176.80(12)
O3A C11A C12A O4A -80.39(16)
O4A C13A C14A O5A 67.61(15)
O5A C15A C16A O6A -68.09(15)
O6A C2A C3A C4A 175.96(12)
N1A C5A C6A C1A 177.58(12)
N2A C4A C5A N1A 6.37(19)
N2A C4A C5A C6A -175.67(12)
C1A O1A C7A C8A 169.42(11)
C1A C2A C3A C4A -0.3(2)
C2A O6A C16A C15A -170.77(11)
C2A C1A C6A C5A 0.25(19)
C2A C3A C4A N2A 175.89(12)
C2A C3A C4A C5A 0.2(2)
C3A C4A C5A N1A -177.81(12)
C3A C4A C5A C6A 0.14(19)
C4A C5A C6A C1A -0.35(19)
C6A C1A C2A O6A -176.30(11)
C6A C1A C2A C3A 0.06(18)
C7A O1A C1A C2A -170.60(11)
C7A O1A C1A C6A 9.60(17)
C8A O2A C9A C10A 80.68(15)
C9A O2A C8A C7A -164.73(11)
C10A O3A C11A C12A 74.73(18)
C11A O3A C10A C9A 169.67(13)
C12A O4A C13A C14A 172.08(12)
C13A O4A C12A C11A 164.28(12)
C14A O5A C15A C16A -178.20(11)
C15A O5A C14A C13A 177.95(11)
C16A O6A C2A C1A -130.92(12)
C16A O6A C2A C3A 52.84(17)
O1B C1B C2B O6B 5.40(17)
O1B C1B C2B C3B -177.57(11)
O1B C1B C6B C5B 177.73(12)
O1B C7B C8B O2B 73.47(13)
O2B C9B C10B O3B 58.48(16)
O3B C11B C12B O4B -72.65(16)
O4B C13B C14B O5B 58.38(16)
O5B C15B C16B O6B -63.89(15)
O6B C2B C3B C4B 175.65(12)
N1B C5B C6B C1B 178.28(12)
N2B C4B C5B N1B 5.46(19)
N2B C4B C5B C6B -177.15(12)
C1B O1B C7B C8B 177.69(10)
C1B C2B C3B C4B -1.4(2)
C2B O6B C16B C15B -176.60(11)
C2B C1B C6B C5B -1.86(19)
C2B C3B C4B N2B 177.36(12)
C2B C3B C4B C5B 0.4(2)
C3B C4B C5B N1B -177.54(12)
C3B C4B C5B C6B -0.14(19)
C4B C5B C6B C1B 0.90(19)
C6B C1B C2B O6B -174.99(11)
C6B C1B C2B C3B 2.05(19)
C7B O1B C1B C2B -166.14(11)
C7B O1B C1B C6B 14.27(17)
C8B O2B C9B C10B 60.52(15)
C9B O2B C8B C7B 155.95(11)
C10B O3B C11B C12B -176.41(12)
C11B O3B C10B C9B -159.84(12)
C12B O4B C13B C14B 156.91(12)
C13B O4B C12B C11B 72.98(16)
C14B O5B C15B C16B -78.94(15)
C15B O5B C14B C13B 151.99(12)
C16B O6B C2B C1B -114.43(13)
C16B O6B C2B C3B 68.57(15)
